data_7100665
_journal_name_full 'Chemical Communications'
_journal_paper_doi 10.1039/b513277k
_journal_year 2006
_chemical_absolute_configuration syn
_chemical_formula_moiety 'C24 H44 N6 O7, 3(H2 O) '
_chemical_formula_sum 'C24 H50 N6 O10'
_chemical_formula_weight 582.696
_space_group_IT_number 1
_symmetry_cell_setting triclinic
_symmetry_space_group_name_Hall 'P 1'
_symmetry_space_group_name_H-M 'P 1'
_cell_angle_alpha 98.898(3)
_cell_angle_beta 93.638(4)
_cell_angle_gamma 102.759(4)
_cell_formula_units_Z 1
_cell_length_a 5.9757(3)
_cell_length_b 9.9960(8)
_cell_length_c 13.5831(10)
_cell_measurement_temperature 298
_cell_volume 777.78(9)
_exptl_crystal_density_diffrn 1.244
_refine_diff_density_rms 0.036
_cod_depositor_comments
;
The following automatic conversions were performed:
'_symmetry_cell_setting' value 'Triclinic' changed to 'triclinic'
according to '/home/saulius/struct/CIF-dictionaries/cif_core.dic'
dictionary named 'cif_core.dic' version 2.4.1 from 2010-06-29.

Automatic conversion script
Id: cif_fix_enum 1527 2010-12-29 10:47:43Z saulius 
;
_cod_original_sg_symbol_H-M 'P 1 '
_cod_original_formula_sum 'C24 H50 N6 O10 '
_cod_database_code 7100665

loop_
_symmetry_equiv_pos_as_xyz
+X,+Y,+Z

loop_
_atom_site_label
_atom_site_type_symbol
_atom_site_fract_x
_atom_site_fract_y
_atom_site_fract_z
_atom_site_U_iso_or_equiv
_atom_site_adp_type
_atom_site_occupancy
_atom_site_symmetry_multiplicity
_atom_site_calc_flag
_atom_site_refinement_flags
_atom_site_disorder_assembly
_atom_site_disorder_group
O3 O 0.7703(4) 0.8628(2) 0.49998(18) 0.0535(7) Uani 1 1 d . . .
O23 O 0.2041(4) 0.3343(2) 0.18912(16) 0.0526(6) Uani 1 1 d . . .
N1 N 0.7252(4) 1.0696(2) 0.64718(18) 0.0389(6) Uani 1 1 d . . .
N51 N -0.7012(4) -0.3004(2) -0.05972(17) 0.0352(6) Uani 1 1 d . . .
O13 O 0.2433(4) 0.3792(2) 0.42772(16) 0.0530(6) Uani 1 1 d . . .
N11 N 0.4695(4) 0.7077(2) 0.54205(17) 0.0354(6) Uani 1 1 d . . .
O33 O -0.3902(5) -0.1228(2) 0.14605(19) 0.0650(7) Uani 1 1 d . . .
O43 O -0.4001(4) -0.1606(2) -0.1138(2) 0.0618(7) Uani 1 1 d . . .
N21 N 0.2191(4) 0.5535(3) 0.34550(18) 0.0399(6) Uani 1 1 d . . .
O53' O -0.7684(4) -0.6245(3) -0.2333(2) 0.0683(8) Uani 1 1 d . . .
O56 O -0.3805(4) 0.2838(3) -0.2378(2) 0.0659(7) Uani 1 1 d . . .
N41 N -0.3927(4) 0.0420(2) 0.05136(18) 0.0384(6) Uani 1 1 d . . .
C43 C -0.5641(5) -0.1772(3) -0.0629(2) 0.0372(7) Uani 1 1 d . . .
N31 N -0.1202(4) 0.2099(3) 0.23885(18) 0.0382(6) Uani 1 1 d . . .
C13 C 0.3223(5) 0.4995(3) 0.4150(2) 0.0398(7) Uani 1 1 d . . .
C3 C 0.6006(5) 0.8363(3) 0.5466(2) 0.0384(7) Uani 1 1 d . . .
O53 O -1.0133(4) -0.4955(3) -0.1970(2) 0.0696(8) Uani 1 1 d . . .
O58 O -0.1040(6) 0.7424(3) -0.2423(2) 0.0820(9) Uani 1 1 d . . .
C23 C 0.0389(5) 0.3298(3) 0.2387(2) 0.0374(7) Uani 1 1 d . . .
C22 C -0.0044(5) 0.4628(3) 0.2975(2) 0.0412(7) Uani 1 1 d . . .
C5 C 0.8823(6) 1.0368(4) 0.7233(3) 0.0515(8) Uani 1 1 d . . .
O57 O 0.0326(5) 0.2591(3) 0.57406(19) 0.0706(8) Uani 1 1 d . . .
C12 C 0.5357(5) 0.5889(3) 0.4820(2) 0.0387(7) Uani 1 1 d . . .
C32 C -0.0776(6) 0.0780(3) 0.1872(2) 0.0429(7) Uani 1 1 d . . .
C53 C -0.8241(5) -0.5232(3) -0.1854(2) 0.0422(7) Uani 1 1 d . . .
C15 C 0.2804(6) 0.6745(4) 0.6043(3) 0.0558(9) Uani 1 1 d . . .
C45 C -0.2809(6) 0.1679(4) 0.0154(3) 0.0533(9) Uani 1 1 d . . .
C42 C -0.6123(5) -0.0460(3) -0.0008(2) 0.0397(7) Uani 1 1 d . . .
C35 C -0.3086(6) 0.1981(4) 0.3027(3) 0.0587(10) Uani 1 1 d . . .
C33 C -0.3003(5) -0.0097(3) 0.1257(2) 0.0417(7) Uani 1 1 d . . .
C52 C -0.6360(5) -0.4284(3) -0.1068(2) 0.0382(7) Uani 1 1 d . . .
C2 C 0.5204(5) 0.9566(3) 0.6064(2) 0.0460(8) Uani 1 1 d . . .
C25 C 0.3229(7) 0.6808(4) 0.3101(3) 0.0594(10) Uani 1 1 d . . .
C44 C -0.7387(7) 0.0272(4) -0.0678(3) 0.0643(11) Uani 1 1 d . . .
C14 C 0.6387(6) 0.5042(4) 0.5486(3) 0.0545(9) Uani 1 1 d . . .
C55 C -0.8925(6) -0.3173(4) 0.0028(3) 0.0587(10) Uani 1 1 d . . .
C24 C -0.1388(7) 0.5310(4) 0.2302(3) 0.0643(10) Uani 1 1 d . . .
C54 C -0.5610(9) -0.5061(5) -0.0276(3) 0.0727(12) Uani 1 1 d . . .
C34 C 0.0178(7) -0.0007(4) 0.2609(3) 0.0669(11) Uani 1 1 d . . .
C4 C 0.3649(7) 1.0095(5) 0.5380(4) 0.0784(13) Uani 1 1 d . . .
H1A H 0.7949 1.1019 0.5976 0.047 Uiso 1 1 d R . .
H1B H 0.6900 1.1521 0.6674 0.047 Uiso 1 1 d R . .
H56A H -0.5115 0.3191 -0.2190 0.079 Uiso 1 1 d R . .
H56B H -0.3181 0.2997 -0.2996 0.079 Uiso 1 1 d R . .
H58A H -0.2195 0.7914 -0.2224 0.098 Uiso 1 1 d R . .
H58B H 0.0001 0.7753 -0.2890 0.098 Uiso 1 1 d R . .
H22 H -0.0988 0.4396 0.3498 0.049 Uiso 1 1 d R . .
H5A H 1.0087 1.1160 0.7453 0.062 Uiso 1 1 d R . .
H5B H 0.8007 1.0140 0.7793 0.062 Uiso 1 1 d R . .
H5C H 0.9402 0.9588 0.6944 0.062 Uiso 1 1 d R . .
H57A H -0.1053 0.2733 0.6023 0.085 Uiso 1 1 d R . .
H57B H 0.1231 0.2910 0.5264 0.085 Uiso 1 1 d R . .
H12 H 0.6520 0.6237 0.4406 0.046 Uiso 1 1 d R . .
H32 H 0.0384 0.1001 0.1427 0.052 Uiso 1 1 d R . .
H15A H 0.2107 0.5766 0.5884 0.067 Uiso 1 1 d R . .
H15B H 0.3401 0.6986 0.6736 0.067 Uiso 1 1 d R . .
H15C H 0.1670 0.7261 0.5917 0.067 Uiso 1 1 d R . .
H45A H -0.1408 0.2125 0.0575 0.064 Uiso 1 1 d R . .
H45B H -0.3827 0.2301 0.0175 0.064 Uiso 1 1 d R . .
H45C H -0.2460 0.1442 -0.0522 0.064 Uiso 1 1 d R . .
H42 H -0.7119 -0.0725 0.0491 0.048 Uiso 1 1 d R . .
H35A H -0.3993 0.1040 0.2906 0.070 Uiso 1 1 d R . .
H35B H -0.4038 0.2594 0.2872 0.070 Uiso 1 1 d R . .
H35C H -0.2473 0.2238 0.3718 0.070 Uiso 1 1 d R . .
H52 H -0.5012 -0.3965 -0.1393 0.046 Uiso 1 1 d R . .
H2 H 0.4394 0.9240 0.6601 0.055 Uiso 1 1 d R . .
H25A H 0.3508 0.6646 0.2418 0.071 Uiso 1 1 d R . .
H25B H 0.2210 0.7395 0.3202 0.071 Uiso 1 1 d R . .
H25C H 0.4758 0.7227 0.3458 0.071 Uiso 1 1 d R . .
H44A H -0.8791 -0.0359 -0.0993 0.077 Uiso 1 1 d R . .
H44B H -0.6432 0.0570 -0.1183 0.077 Uiso 1 1 d R . .
H44C H -0.7741 0.1067 -0.0283 0.077 Uiso 1 1 d R . .
H14A H 0.6792 0.4278 0.5075 0.065 Uiso 1 1 d R . .
H14B H 0.5271 0.4690 0.5917 0.065 Uiso 1 1 d R . .
H14C H 0.7740 0.5619 0.5884 0.065 Uiso 1 1 d R . .
H55A H -0.9690 -0.4141 -0.0062 0.070 Uiso 1 1 d R . .
H55B H -0.9994 -0.2650 -0.0169 0.070 Uiso 1 1 d R . .
H55C H -0.8357 -0.2843 0.0720 0.070 Uiso 1 1 d R . .
H24A H -0.2812 0.4672 0.2019 0.077 Uiso 1 1 d R . .
H24B H -0.0470 0.5560 0.1774 0.077 Uiso 1 1 d R . .
H24C H -0.1710 0.6132 0.2675 0.077 Uiso 1 1 d R . .
H54A H -0.5176 -0.5879 -0.0594 0.087 Uiso 1 1 d R . .
H54B H -0.6873 -0.5327 0.0111 0.087 Uiso 1 1 d R . .
H54C H -0.4322 -0.4470 0.0157 0.087 Uiso 1 1 d R . .
H34A H 0.0435 -0.0859 0.2254 0.080 Uiso 1 1 d R . .
H34B H -0.0907 -0.0214 0.3088 0.080 Uiso 1 1 d R . .
H34C H 0.1609 0.0559 0.2951 0.080 Uiso 1 1 d R . .
H4A H 0.2320 0.9364 0.5112 0.094 Uiso 1 1 d R . .
H4B H 0.4474 1.0404 0.4842 0.094 Uiso 1 1 d R . .
H4C H 0.3165 1.0860 0.5753 0.094 Uiso 1 1 d R . .

loop_
_atom_site_aniso_label
_atom_site_aniso_U_11
_atom_site_aniso_U_22
_atom_site_aniso_U_33
_atom_site_aniso_U_23
_atom_site_aniso_U_13
_atom_site_aniso_U_12
O3 0.0465(13) 0.0413(13) 0.0603(14) -0.0083(11) 0.0255(10) -0.0100(10)
O23 0.0494(14) 0.0496(14) 0.0468(13) -0.0060(11) 0.0142(10) -0.0061(10)
N1 0.0450(14) 0.0259(12) 0.0404(14) -0.0001(10) 0.0062(11) 0.0002(10)
N51 0.0316(12) 0.0318(13) 0.0358(12) -0.0043(10) 0.0028(10) 0.0011(10)
O13 0.0706(15) 0.0361(13) 0.0384(12) 0.0061(10) -0.0096(10) -0.0125(11)
N11 0.0293(12) 0.0337(13) 0.0353(12) -0.0045(10) 0.0075(9) -0.0033(10)
O33 0.0800(17) 0.0368(14) 0.0638(15) 0.0136(12) -0.0218(13) -0.0116(12)
O43 0.0655(16) 0.0360(13) 0.0777(17) -0.0036(12) 0.0367(14) 0.0004(11)
N21 0.0482(15) 0.0306(13) 0.0318(12) 0.0003(10) -0.0036(11) -0.0047(11)
O53' 0.0482(13) 0.0489(14) 0.0911(19) -0.0317(13) -0.0089(12) 0.0106(11)
O56 0.0518(14) 0.0451(13) 0.0908(19) -0.0184(13) 0.0078(12) 0.0110(11)
N41 0.0464(14) 0.0262(12) 0.0369(13) -0.0036(11) -0.0033(11) 0.0049(10)
C43 0.0390(17) 0.0307(16) 0.0357(15) -0.0052(12) 0.0024(12) 0.0028(12)
N31 0.0346(13) 0.0381(14) 0.0333(12) -0.0051(10) 0.0020(9) -0.0019(11)
C13 0.0482(17) 0.0311(16) 0.0310(15) -0.0033(12) 0.0027(12) -0.0037(13)
C3 0.0326(15) 0.0340(16) 0.0395(16) -0.0049(13) 0.0062(12) -0.0044(12)
O53 0.0500(15) 0.0454(14) 0.099(2) -0.0244(13) -0.0257(13) 0.0146(11)
O58 0.109(2) 0.077(2) 0.0760(19) 0.0192(15) 0.0353(16) 0.0454(18)
C23 0.0365(16) 0.0389(17) 0.0286(14) -0.0024(12) -0.0021(11) -0.0012(13)
C22 0.0419(17) 0.0404(17) 0.0359(15) 0.0001(13) 0.0021(12) 0.0034(13)
C5 0.062(2) 0.0419(18) 0.0474(19) 0.0058(15) 0.0004(15) 0.0079(15)
O57 0.0758(17) 0.0621(16) 0.0591(16) 0.0068(13) 0.0192(13) -0.0160(13)
C12 0.0364(15) 0.0340(16) 0.0368(15) -0.0076(12) 0.0043(12) -0.0017(12)
C32 0.0422(17) 0.0368(16) 0.0427(16) -0.0023(13) -0.0043(13) 0.0029(13)
C53 0.0386(17) 0.0285(15) 0.0531(18) -0.0041(13) -0.0022(13) 0.0039(12)
C15 0.0507(19) 0.0447(19) 0.061(2) -0.0022(16) 0.0252(16) -0.0095(15)
C45 0.060(2) 0.047(2) 0.0475(19) 0.0128(16) -0.0035(15) -0.0004(16)
C42 0.0380(16) 0.0338(16) 0.0416(16) -0.0081(13) 0.0001(12) 0.0078(13)
C35 0.0446(19) 0.057(2) 0.063(2) -0.0052(18) 0.0190(16) -0.0070(16)
C33 0.0486(19) 0.0298(16) 0.0411(17) -0.0011(13) -0.0032(14) 0.0047(13)
C52 0.0381(16) 0.0271(14) 0.0440(16) -0.0001(12) -0.0016(12) 0.0026(12)
C2 0.0352(16) 0.0383(17) 0.0545(19) -0.0080(14) 0.0130(14) -0.0034(13)
C25 0.066(2) 0.042(2) 0.064(2) 0.0228(18) -0.0028(17) -0.0063(16)
C44 0.060(2) 0.048(2) 0.079(3) 0.0001(19) -0.0232(19) 0.0167(17)
C14 0.0504(19) 0.049(2) 0.058(2) -0.0005(17) -0.0044(16) 0.0087(15)
C55 0.054(2) 0.053(2) 0.059(2) -0.0043(17) 0.0216(16) -0.0040(16)
C24 0.057(2) 0.062(2) 0.070(2) 0.009(2) -0.0083(18) 0.0131(19)
C54 0.093(3) 0.061(2) 0.063(2) 0.009(2) -0.019(2) 0.026(2)
C34 0.064(2) 0.061(2) 0.072(3) 0.013(2) -0.019(2) 0.0115(19)
C4 0.049(2) 0.066(3) 0.111(4) -0.008(2) -0.009(2) 0.0147(19)

loop_
_geom_bond_atom_site_label_1
_geom_bond_atom_site_label_2
_geom_bond_distance
_geom_bond_site_symmetry_2
_geom_bond_publ_flag
O3 C3 1.231(3) . ?
O23 C23 1.226(4) . ?
N1 C5 1.475(4) . ?
N1 C2 1.480(4) . ?
N51 C43 1.329(4) . ?
N51 C55 1.462(4) . ?
N51 C52 1.482(4) . ?
O13 C13 1.234(4) . ?
N11 C3 1.339(4) . ?
N11 C15 1.464(4) . ?
N11 C12 1.477(4) . ?
O33 C33 1.221(4) . ?
O43 C43 1.232(4) . ?
N21 C13 1.339(4) . ?
N21 C25 1.454(4) . ?
N21 C22 1.484(4) . ?
O53' C53 1.238(4) . ?
N41 C33 1.345(4) . ?
N41 C45 1.459(4) . ?
N41 C42 1.476(4) . ?
C43 C42 1.539(4) . ?
N31 C23 1.356(3) . ?
N31 C35 1.459(4) . ?
N31 C32 1.477(4) . ?
C13 C12 1.533(4) . ?
C3 C2 1.529(4) . ?
O53 C53 1.228(4) . ?
C23 C22 1.524(4) . ?
C22 C24 1.512(5) . ?
C12 C14 1.520(5) . ?
C32 C34 1.521(5) . ?
C32 C33 1.534(4) . ?
C53 C52 1.538(4) . ?
C42 C44 1.515(5) . ?
C52 C54 1.521(5) . ?
C2 C4 1.505(6) . ?
N1 H1A 0.8799 . ?
N1 H1B 0.9020 . ?
O56 H56A 0.9599 . ?
O56 H56B 0.9601 . ?
O58 H58A 0.9601 . ?
O58 H58B 0.9601 . ?
C22 H22 0.9600 . ?
C5 H5A 0.9600 . ?
C5 H5B 0.9599 . ?
C5 H5C 0.9599 . ?
O57 H57A 0.9600 . ?
O57 H57B 0.9190 . ?
C12 H12 0.9601 . ?
C32 H32 0.9600 . ?
C15 H15A 0.9600 . ?
C15 H15B 0.9601 . ?
C15 H15C 0.9599 . ?
C45 H45A 0.9600 . ?
C45 H45B 0.9599 . ?
C45 H45C 0.9601 . ?
C42 H42 0.9601 . ?
C35 H35A 0.9600 . ?
C35 H35B 0.9601 . ?
C35 H35C 0.9600 . ?
C52 H52 0.9600 . ?
C2 H2 0.9600 . ?
C25 H25A 0.9492 . ?
C25 H25B 0.9366 . ?
C25 H25C 0.9781 . ?
C44 H44A 0.9600 . ?
C44 H44B 0.9600 . ?
C44 H44C 0.9601 . ?
C14 H14A 0.9598 . ?
C14 H14B 0.9599 . ?
C14 H14C 0.9600 . ?
C55 H55A 0.9601 . ?
C55 H55B 0.9602 . ?
C55 H55C 0.9599 . ?
C24 H24A 0.9600 . ?
C24 H24B 0.9601 . ?
C24 H24C 0.9600 . ?
C54 H54A 0.9600 . ?
C54 H54B 0.9601 . ?
C54 H54C 0.9600 . ?
C34 H34A 0.9599 . ?
C34 H34B 0.9602 . ?
C34 H34C 0.9600 . ?
C4 H4A 0.9601 . ?
C4 H4B 0.9602 . ?
C4 H4C 0.9600 . ?

loop_
_cod_related_entry_id
_cod_related_entry_database
_cod_related_entry_code
1 ChemSpider 21198373
